data_9016984
loop_
_publ_author_name
'Izatulina, A.'
'Gurzhiy, V.'
'Frank-Kamenetskaya O'

_publ_section_title
;
 Weddellite from renal stones: Structure refinement and dependence of
 crystal chemical features on H2O content.
 Note: Sample 11
;
_journal_name_full 'American Mineralogist'
_journal_page_first 2
_journal_page_last 7
_journal_volume 99
_journal_year 2014
_chemical_compound_source 'oxalic renal stones of St. Petersburg citizens aged 24-65 years'
_chemical_formula_sum 'C2 H4.52 Ca O6.26'
_chemical_name_mineral Weddellite
_space_group_IT_number 87
_space_group_name_Hall '-I 4'
_space_group_name_H-M_alt 'I 4/m'
_symmetry_space_group_name_H-M 'I 4/m'
_cell_angle_alpha 90
_cell_angle_beta 90
_cell_angle_gamma 90
_cell_length_a 12.3576
_cell_length_b 12.3576
_cell_length_c 7.3578
_cell_volume 1123.612
_database_code_amcsd 0020081
_exptl_crystal_density_diffrn 1.996
_cod_data_source_file inputs/fixed/downloads/05/05615.cif
_cod_data_source_block 05615
_cod_original_formula_sum 'Ca C2 O6.26 H4.52'
_cod_database_code 9016984

loop_
_space_group_symop_operation_xyz
x,y,z
1/2+x,1/2+y,1/2+z
y,-x,-z
1/2+y,1/2-x,1/2-z
-y,x,z
1/2-y,1/2+x,1/2+z
x,y,-z
1/2+x,1/2+y,1/2-z
-x,-y,z
1/2-x,1/2-y,1/2+z
-y,x,-z
1/2-y,1/2+x,1/2-z
y,-x,z
1/2+y,1/2-x,1/2+z
-x,-y,-z
1/2-x,1/2-y,1/2-z

loop_
_atom_site_aniso_label
_atom_site_aniso_U_11
_atom_site_aniso_U_22
_atom_site_aniso_U_33
_atom_site_aniso_U_12
_atom_site_aniso_U_13
_atom_site_aniso_U_23
Ca1 0.01697 0.01599 0.01351 -0.00141 0.00000 0.00000
C1 0.02270 0.01750 0.01430 0.00120 0.00150 0.00020
O1 0.03100 0.01650 0.01540 0.00320 -0.00110 -0.00250
O2 0.07710 0.01690 0.01700 0.00460 0.00680 0.00290
OW1 0.05870 0.02230 0.02990 0.00520 0.00000 0.00000
OW2 0.03220 0.04930 0.03740 -0.01470 0.00000 0.00000

loop_
_atom_site_label
_atom_site_fract_x
_atom_site_fract_y
_atom_site_fract_z
_atom_site_occupancy
_atom_site_U_iso_or_equiv
_atom_site_type_symbol
_atom_site_attached_hydrogens
Ca1 0.69934 0.19918 0.50000 1.00000 0.01549 Ca 0
C1 0.74242 -0.05351 0.39473 1.00000 0.01810 C 0
O1 0.74562 -0.14334 0.31713 1.00000 0.02100 O 0
O2 0.73706 0.03699 0.32006 1.00000 0.03700 O 0
OW1 0.64663 0.38552 0.50000 1.00000 0.03700 O 0
OW2 0.51882 0.11730 0.50000 1.00000 0.03970 O 0
Wat3 0.50000 0.50000 0.15100 0.25000 0.10100 O 2
Wat31 0.50000 0.50000 0.23300 0.27000 0.08200 O 2
H1 0.65800 0.42300 0.39600 1.00000 0.11500 H 0
H2 0.49500 0.11600 0.61900 1.00000 0.17000 H 0

loop_
_cod_changelog_entry_id
_cod_changelog_entry_author
_cod_changelog_entry_date
_cod_changelog_entry_text
1
;cod-tools version 3.8.0
Id: cif_guess_AMCSD_atom_types 9581 2023-05-17 12:35:41Z saulius
;
2023-05-23T09:20:37+03:00
;Derived atom types and hydrogen counts
from atom names that follow the AMCSD naming convention
(Wat == water, O-H == hydroxyl).
;

loop_
_cod_related_entry_id
_cod_related_entry_database
_cod_related_entry_code
1 AMCSD 0020081

_cell_formula_units_Z 8
